data_4301022
loop_
_publ_author_name
'Scott Brownridge'
'T. Stanley Cameron'
'Hongbin Du'
'Carsten Knapp'
'Ralf K\"oppe'
'Jack Passmore'
'J. Mikko Rautiainen'
'Hansgeorg Schn\"ockel'

_publ_section_title
;

The Highest Bond Order Between Heavier Main-Group Elements in an Isolated

Compound? Energetics and Vibrational Spectroscopy of S2I4(MF6)2 (M = As, Sb)

;
_journal_name_full 'Inorganic Chemistry'
_journal_page_first 1660
_journal_page_last 1671
_journal_paper_doi 10.1021/ic049035g
_journal_volume 44
_journal_year 2005
_chemical_formula_sum 'As2 F12 I4 S2'
_chemical_formula_weight 949.56
_space_group_IT_number 15
_symmetry_cell_setting monoclinic
_symmetry_Int_Tables_number 15
_symmetry_space_group_name_Hall '-C 2yc'
_symmetry_space_group_name_H-M 'C 1 2/c 1'
_audit_creation_date 2001-05-16
_audit_creation_method 'by teXsan for Windows v1.06'
_cell_angle_alpha 90
_cell_angle_beta 94.644(12)
_cell_angle_gamma 90
_cell_formula_units_Z 4
_cell_length_a 9.605(2)
_cell_length_b 12.734(2)
_cell_length_c 13.504(2)
_cell_measurement_reflns_used 0
_cell_measurement_temperature 193.2
_cell_measurement_theta_max 0.0
_cell_measurement_theta_min 0.0
_cell_volume 1646.3(5)
_computing_cell_refinement 'CrystalClear (Rigaku Corporation, 1999)'
_computing_data_collection 'CrystalClear (Rigaku Corporation, 1999)'
_computing_data_reduction 'CrystalClear (Rigaku Corporation, 1999)'
_computing_publication_material 'teXsan for Windows version 1.06'
_computing_structure_refinement 'teXsan for Windows version 1.06'
_computing_structure_solution
;



SHELX97 (Sheldrick, 1997)



;
_diffrn_ambient_temperature 193.2
_diffrn_measurement_device 'Mercury CCD'
_diffrn_measurement_method \w
_diffrn_orient_matrix_UB_11 0.00000
_diffrn_orient_matrix_UB_12 0.00000
_diffrn_orient_matrix_UB_13 0.00000
_diffrn_orient_matrix_UB_21 0.00000
_diffrn_orient_matrix_UB_22 0.00000
_diffrn_orient_matrix_UB_23 0.00000
_diffrn_orient_matrix_UB_31 0.00000
_diffrn_orient_matrix_UB_32 0.00000
_diffrn_orient_matrix_UB_33 0.00000
_diffrn_radiation_detector CCD
_diffrn_radiation_monochromator graphite
_diffrn_radiation_source 'X-ray tube'
_diffrn_radiation_type 'Mo K\a'
_diffrn_radiation_wavelength 0.7107
_diffrn_reflns_av_R_equivalents 0.06030
_diffrn_reflns_av_sigmaI/netI 0.086
_diffrn_reflns_limit_h_max 16
_diffrn_reflns_limit_h_min 0
_diffrn_reflns_limit_k_max 21
_diffrn_reflns_limit_k_min -21
_diffrn_reflns_limit_l_max 18
_diffrn_reflns_limit_l_min -20
_diffrn_reflns_number 10848
_diffrn_reflns_reduction_process 'Lp corrections applied'
_diffrn_reflns_theta_max 37.98
_diffrn_reflns_theta_min 3.14
_diffrn_standards_decay_% 0.00
_diffrn_standards_interval_count 0
_diffrn_standards_number 0
_exptl_absorpt_coefficient_mu 11.920
_exptl_absorpt_correction_T_max 1.000
_exptl_absorpt_correction_T_min 1.000
_exptl_absorpt_correction_type multi-scan
_exptl_crystal_colour Deeppurple
_exptl_crystal_density_diffrn 3.831
_exptl_crystal_density_meas ?
_exptl_crystal_description Squarebasepyramid
_exptl_crystal_F_000 1672.00
_exptl_crystal_size_max 0.18
_exptl_crystal_size_mid 0.18
_exptl_crystal_size_min 0.14
_refine_diff_density_max 1.81
_refine_diff_density_min -1.70
_refine_ls_extinction_coef 0.000000048(6)
_refine_ls_extinction_expression 'equ(3) Acta Cryst.(1968) A24, p213.'
_refine_ls_extinction_method 'Zachariasen (1967)'
_refine_ls_goodness_of_fit_all 1.691
_refine_ls_goodness_of_fit_ref 1.690
_refine_ls_matrix_type full
_refine_ls_number_constraints 0
_refine_ls_number_parameters 121
_refine_ls_number_reflns 1966
_refine_ls_number_restraints 0
_refine_ls_R_factor_all 0.0355
_refine_ls_R_factor_gt 0.0350
_refine_ls_shift/su_max 0.0000
_refine_ls_shift/su_mean 0.0000
_refine_ls_structure_factor_coef F
_refine_ls_weighting_details 'w = 1/[\s^2^(Fo)]'
_refine_ls_weighting_scheme sigma
_refine_ls_wR_factor_all 0.0410
_refine_ls_wR_factor_ref 0.0410
_reflns_number_gt 1966
_reflns_number_total 3922
_reflns_threshold_expression I>3.00\s(I)
_cod_data_source_file ic049035gsi20040720_090839.cif
_cod_data_source_block '_Template_texray.inf'
_cod_original_cell_volume 1646.2(5)
_cod_original_sg_symbol_H-M 'C 2/c '
_cod_original_formula_sum 'As2 F12 I4 S2 '
_cod_database_code 4301022

loop_
_symmetry_equiv_pos_as_xyz
'   +x,   +y,   +z'
'   -x,   +y,1/2-z'
'   -x,   -y,   -z'
'   +x,   -y,1/2+z'
'1/2+x,1/2+y,   +z'
1/2-x,1/2+y,1/2-z
'1/2-x,1/2-y,   -z'
1/2+x,1/2-y,1/2+z

loop_
_atom_site_label
_atom_site_fract_x
_atom_site_fract_y
_atom_site_fract_z
_atom_site_U_iso_or_equiv
_atom_site_occupancy
_atom_site_refinement_flags
_atom_site_adp_type
_atom_site_calc_flag
_atom_site_calc_attached_atom
I(1) 0.65314(4) 0.16026(4) 0.61132(3) 0.03516(11) 1.000 . Uani d ?
I(2) 0.38488(5) 0.13147(4) 0.57961(3) 0.03876(11) 1.000 . Uani d ?
As(1) 1.0000 0.0000 0.5000 0.0275(2) 0.500 S Uani d ?
As(2) 1.0000 0.31915(7) 0.7500 0.0295(2) 1.000 S Uani d ?
S(5) 0.5962(2) 0.31306(12) 0.75431(11) 0.0303(4) 1.000 . Uani d ?
F(1) 1.1098(5) 0.2245(4) 0.7114(5) 0.081(2) 1.000 . Uani d ?
F(2) 1.1097(5) 0.4130(4) 0.7113(4) 0.074(2) 1.000 . Uani d ?
F(3) 1.0944(6) 0.3178(6) 0.8623(3) 0.085(2) 1.000 . Uani d ?
F(4) 1.0905(7) 0.1175(4) 0.5012(5) 0.056(2) 0.740 S Uani d ?
F(5) 0.8564(6) 0.0604(5) 0.4430(5) 0.050(2) 0.740 S Uani d ?
F(6) 1.0586(7) -0.0281(5) 0.3876(4) 0.052(2) 0.740 S Uani d ?
F(7) 1.114(2) 0.016(2) 0.6036(12) 0.063(6) 0.260 S Uani d ?
F(8) 1.124(2) 0.045(2) 0.430(2) 0.069(7) 0.260 S Uani d ?
F(9) 0.942(2) 0.1224(12) 0.516(2) 0.062(6) 0.260 S Uani d ?

loop_
_atom_site_aniso_label
_atom_site_aniso_U_11
_atom_site_aniso_U_22
_atom_site_aniso_U_33
_atom_site_aniso_U_12
_atom_site_aniso_U_13
_atom_site_aniso_U_23
I(1) 0.0253(2) 0.0430(2) 0.0382(2) -0.0004(2) 0.0089(2) -0.0053(2)
I(2) 0.0288(2) 0.0445(3) 0.0425(2) -0.0075(2) -0.0007(2) -0.0046(2)
As(1) 0.0213(4) 0.0249(4) 0.0366(4) 0.0008(3) 0.0045(3) 0.0039(3)
As(2) 0.0209(4) 0.0364(5) 0.0307(4) 0.0000 -0.0015(3) 0.0000
S(5) 0.0276(7) 0.0302(8) 0.0335(7) -0.0054(6) 0.0049(6) -0.0015(6)
F(1) 0.043(3) 0.061(3) 0.140(5) 0.011(3) 0.008(3) -0.037(3)
F(2) 0.030(3) 0.066(3) 0.126(4) -0.012(2) 0.001(3) 0.040(3)
F(3) 0.056(3) 0.167(6) 0.030(2) -0.009(4) -0.012(2) -0.002(3)
F(4) 0.061(4) 0.037(3) 0.072(4) -0.021(3) 0.007(3) 0.011(3)
F(5) 0.033(3) 0.059(4) 0.058(4) 0.016(3) -0.001(3) 0.018(3)
F(6) 0.048(4) 0.065(4) 0.044(3) 0.004(3) 0.010(3) -0.001(3)
F(7) 0.048(11) 0.10(2) 0.040(9) -0.005(11) -0.025(8) 0.013(9)
F(8) 0.048(11) 0.09(2) 0.072(12) 0.020(11) 0.031(10) 0.046(12)
F(9) 0.057(12) 0.021(8) 0.11(2) 0.013(8) 0.013(11) 0.007(9)

loop_
_atom_type_symbol
_atom_type_oxidation_number
_atom_type_number_in_cell
_atom_type_scat_dispersion_real
_atom_type_scat_dispersion_imag
_atom_type_scat_source
I 0 16 -0.726 1.812
;International Tables for Crystallography



(1992, Vol. C, Table 6.1.1.2)



;
As 0 8 -0.030 2.007
;International Tables for Crystallography



(1992, Vol. C, Tables 4.2.6.8 and 6.1.1.1)



;
S 0 8 0.110 0.124
;International Tables for Crystallography



(1992, Vol. C, Table 6.1.1.2)



;
F 0 48 0.014 0.010
;International Tables for Crystallography



(1992, Vol. C, Table 6.1.1.2)



;

loop_
_geom_angle_atom_site_label_1
_geom_angle_atom_site_label_2
_geom_angle_atom_site_label_3
_geom_angle
_geom_angle_site_symmetry_1
_geom_angle_site_symmetry_2
_geom_angle_site_symmetry_3
_geom_angle_publ_flag
I2 I1 S5 88.03(5) . . . ?
F4 AS1 F4 180.00 . . . ?
F4 AS1 F5 89.3(4) . . . ?
F4 AS1 F5 90.7(4) . . . ?
F4 AS1 F6 89.3(4) . . . ?
F4 AS1 F6 90.7(4) . . . ?
F4 AS1 F7 68.5(9) . . . ?
F4 AS1 F7 111.5(9) . . . ?
F4 AS1 F8 48.1(12) . . . ?
F4 AS1 F8 131.9(12) . . . ?
F4 AS1 F9 50.4(10) . . . ?
F4 AS1 F9 129.6(10) . . . ?
F4 AS1 F5 90.7(4) 3_756 3_756 3_756 ?
F4 AS1 F5 89.3(4) 3_756 3_756 3_756 ?
F4 AS1 F6 90.7(4) 3_756 3_756 3_756 ?
F4 AS1 F6 89.3(4) 3_756 3_756 3_756 ?
F4 AS1 F7 111.5(9) 3_756 3_756 3_756 ?
F4 AS1 F7 68.5(9) 3_756 3_756 3_756 ?
F4 AS1 F8 131.9(12) 3_756 3_756 3_756 ?
F4 AS1 F8 48.1(12) 3_756 3_756 3_756 ?
F4 AS1 F9 129.6(10) 3_756 3_756 3_756 ?
F4 AS1 F9 50.4(10) 3_756 3_756 3_756 ?
F5 AS1 F5 180.00 . . . ?
F5 AS1 F6 90.2(4) . . . ?
F5 AS1 F6 89.8(4) . . . ?
F5 AS1 F7 139.8(11) . . . ?
F5 AS1 F7 40.2(11) . . . ?
F5 AS1 F8 98.2(9) . . . ?
F5 AS1 F8 81.8(9) . . . ?
F5 AS1 F9 50.6(11) . . . ?
F5 AS1 F9 129.4(11) . . . ?
F5 AS1 F6 89.8(4) 3_756 3_756 3_756 ?
F5 AS1 F6 90.2(4) 3_756 3_756 3_756 ?
F5 AS1 F7 40.2(11) 3_756 3_756 3_756 ?
F5 AS1 F7 139.8(11) 3_756 3_756 3_756 ?
F5 AS1 F8 81.8(9) 3_756 3_756 3_756 ?
F5 AS1 F8 98.2(9) 3_756 3_756 3_756 ?
F5 AS1 F9 129.4(11) 3_756 3_756 3_756 ?
F5 AS1 F9 50.6(11) 3_756 3_756 3_756 ?
F6 AS1 F6 180.00 . . . ?
F6 AS1 F7 121.2(11) . . . ?
F6 AS1 F7 58.8(11) . . . ?
F6 AS1 F8 42.5(11) . . . ?
F6 AS1 F8 137.5(11) . . . ?
F6 AS1 F9 116.2(9) . . . ?
F6 AS1 F9 63.8(9) . . . ?
F6 AS1 F7 58.8(11) 3_756 3_756 3_756 ?
F6 AS1 F7 121.2(11) 3_756 3_756 3_756 ?
F6 AS1 F8 137.5(11) 3_756 3_756 3_756 ?
F6 AS1 F8 42.5(11) 3_756 3_756 3_756 ?
F6 AS1 F9 63.8(9) 3_756 3_756 3_756 ?
F6 AS1 F9 116.2(9) 3_756 3_756 3_756 ?
F7 AS1 F7 180.00 . . . ?
F7 AS1 F8 91.2(13) . . . ?
F7 AS1 F8 88.8(13) . . . ?
F7 AS1 F9 90.7(16) . . . ?
F7 AS1 F9 89.3(16) . . . ?
F7 AS1 F8 88.8(13) 3_756 3_756 3_756 ?
F7 AS1 F8 91.2(13) 3_756 3_756 3_756 ?
F7 AS1 F9 89.3(16) 3_756 3_756 3_756 ?
F7 AS1 F9 90.7(16) 3_756 3_756 3_756 ?
F8 AS1 F8 180.00 . . . ?
F8 AS1 F9 89.7(14) . . . ?
F8 AS1 F9 90.3(14) . . . ?
F8 AS1 F9 90.3(14) 3_756 3_756 3_756 ?
F8 AS1 F9 89.7(14) 3_756 3_756 3_756 ?
F9 AS1 F9 180.00 . . . ?
F1 AS2 F1 90.6(5) . . . ?
F1 AS2 F2 89.1(4) . . . ?
F1 AS2 F2 179.7(3) . . . ?
F1 AS2 F3 87.9(4) . . . ?
F1 AS2 F3 90.6(4) . . . ?
F1 AS2 F2 179.7(3) 2_756 2_756 2_756 ?
F1 AS2 F2 89.1(4) 2_756 2_756 2_756 ?
F1 AS2 F3 90.6(4) 2_756 2_756 2_756 ?
F1 AS2 F3 87.9(4) 2_756 2_756 2_756 ?
F2 AS2 F2 91.2(5) . . . ?
F2 AS2 F3 89.4(4) . . . ?
F2 AS2 F3 92.2(4) . . . ?
F2 AS2 F3 92.2(4) 2_756 2_756 2_756 ?
F2 AS2 F3 89.4(4) 2_756 2_756 2_756 ?
F3 AS2 F3 177.8(6) . . . ?
I1 S5 S5 101.85(11) . . . ?
AS1 F4 F8 63.4(10) . . . ?
AS1 F4 F9 63.7(9) . . . ?
F8 F4 F9 113.0(17) . . . ?
AS1 F5 F7 69.4(12) . . . ?
AS1 F5 F9 64.0(9) . . . ?
F7 F5 F9 129.9(16) 3_756 3_756 3_756 ?
AS1 F6 F7 60.6(8) . . . ?
AS1 F6 F8 66.9(11) . . . ?
F7 F6 F8 107.9(17) 3_756 3_756 3_756 ?
AS1 F7 F5 70.3(12) . . . ?
AS1 F7 F6 60.6(9) . . . ?
F5 F7 F6 115.2(18) 3_756 3_756 3_756 ?
AS1 F8 F4 68.5(10) . . . ?
AS1 F8 F6 70.7(12) . . . ?
F4 F8 F6 135.8(20) . . . ?
AS1 F9 F4 66.0(10) . . . ?
AS1 F9 F5 65.4(9) . . . ?
F4 F9 F5 112.2(16) . . . ?

loop_
_geom_bond_atom_site_label_1
_geom_bond_atom_site_label_2
_geom_bond_distance
_geom_bond_site_symmetry_1
_geom_bond_site_symmetry_2
_geom_bond_publ_flag
I1 I2 2.6026(9) . . ?
I1 S5 2.827(2) . . ?
AS1 F4 1.721(7) . . ?
AS1 F4 1.721(7) . . ?
AS1 F5 1.708(7) . . ?
AS1 F5 1.708(7) . . ?
AS1 F6 1.698(7) . . ?
AS1 F6 1.698(7) . . ?
AS1 F7 1.70(2) . . ?
AS1 F7 1.70(2) . . ?
AS1 F8 1.65(2) . . ?
AS1 F8 1.65(2) . . ?
AS1 F9 1.69(2) . . ?
AS1 F9 1.69(2) . . ?
AS2 F1 1.706(6) . . ?
AS2 F1 1.706(6) . . ?
AS2 F2 1.703(6) . . ?
AS2 F2 1.703(6) . . ?
AS2 F3 1.702(6) . . ?
AS2 F3 1.702(6) . . ?
S5 S5 1.842(4) . . ?
F4 F8 1.38(3) . . ?
F4 F9 1.45(3) . . ?
F5 F7 1.17(3) . . ?
F5 F9 1.45(3) . . ?
F6 F7 1.67(3) . . ?
F6 F8 1.21(3) . . ?

loop_
_geom_contact_atom_site_label_1
_geom_contact_atom_site_label_2
_geom_contact_distance
_geom_contact_site_symmetry_1
_geom_contact_site_symmetry_2
_geom_contact_publ_flag
I1 F3 3.137(8) . 2_756 no
I1 F9 3.18(3) . . no
I1 F6 3.246(8) . 3_756 no
I1 F1 3.275(8) . 2_756 no
I1 F9 3.33(2) . 7_656 no
I1 F5 3.361(8) . . no
I1 F3 3.378(6) . 8_454 no
I1 F2 3.466(6) . 5_445 no
I1 F8 3.50(3) . 3_756 no
I2 F4 2.964(9) . 1_455 no
I2 F7 3.06(2) . 1_455 no
I2 F8 3.32(3) . 1_455 no
I2 F5 3.371(9) . 3_656 no
I2 F4 3.392(7) . 7_656 no
I2 F1 3.512(6) . 1_455 no
S5 F8 2.95(2) . 8_455 no
S5 F1 3.041(7) . 2_756 no
S5 F2 3.094(7) . 2_756 no
S5 F5 3.174(8) . 7_656 no
S5 F7 3.27(2) . 5_455 no
S5 F6 3.306(9) . 8_455 no
S5 F4 3.449(8) . 8_455 no
S5 F3 3.476(7) . 2_756 no
S5 F8 3.57(3) . 7_656 no
S5 F6 3.586(8) . 7_656 no
F1 F7 3.08(3) . . no
F1 F4 3.147(12) . . no
F1 F6 3.217(12) . 3_756 no
F1 F9 3.26(3) . . no
F1 F6 3.524(12) . 4 no
F2 F8 3.39(2) . 7_756 no
F3 F9 3.00(2) . 2_756 no
F3 F5 3.088(10) . 8 no

loop_
_geom_torsion_atom_site_label_1
_geom_torsion_atom_site_label_2
_geom_torsion_atom_site_label_3
_geom_torsion_atom_site_label_4
_geom_torsion_site_symmetry_1
_geom_torsion_site_symmetry_2
_geom_torsion_site_symmetry_3
_geom_torsion_site_symmetry_4
_geom_torsion
_geom_torsion_publ_flag
I1 S5 S5 I1 . . . . 90.51(11) no
I2 I1 S5 S5 . . . . -1.62(9) no
AS1 F4 F8 F6 . . . . 23.7(23) no
AS1 F4 F9 F5 . . . . -47.6(10) no
AS1 F4 F8 F6 . . . . -23.7(23) no
AS1 F4 F9 F5 . . . . 47.6(10) no
AS1 F5 F7 F6 . . . . -41.8(11) no
AS1 F5 F9 F4 . . . . 47.9(11) no
AS1 F5 F7 F6 . . . . 41.8(11) no
AS1 F5 F9 F4 . . . . -47.9(11) no
AS1 F6 F7 F5 . . . . 46.1(13) no
AS1 F6 F8 F4 . . . . -23.4(23) no
AS1 F6 F7 F5 . . . . -46.1(13) no
AS1 F6 F8 F4 . . . . 23.4(23) no
AS1 F7 F5 F9 . . . . -22.4(20) no
AS1 F7 F6 F8 . . . . 49.0(14) no
AS1 F7 F5 F9 . . . . 22.4(20) no
AS1 F7 F6 F8 . . . . -49.0(14) no
AS1 F8 F4 F9 . . . . -41.3(13) no
AS1 F8 F6 F7 . . . . 45.7(12) no
AS1 F8 F4 F9 . . . . 41.3(13) no
AS1 F8 F6 F7 . . . . -45.7(12) no
AS1 F9 F4 F8 . . . . 41.2(14) no
AS1 F9 F5 F7 . . . . -23.4(21) no
AS1 F9 F4 F8 . . . . -41.2(14) no
AS1 F9 F5 F7 . . . . 23.4(21) no
F4 AS1 F4 F8 . . . . 23.4(21) no
F4 AS1 F4 F9 . . . . 23.4(21) no
F4 AS1 F5 F7 . . . . 125.6(13) no
F4 AS1 F5 F9 . . . . -35.4(12) no
F4 AS1 F5 F7 . . . . 54.4(13) no
F4 AS1 F5 F9 . . . . -144.6(12) no
F4 AS1 F6 F7 . . . . -115.9(12) no
F4 AS1 F6 F8 . . . . 12.8(14) no
F4 AS1 F6 F7 . . . . -64.1(12) no
F4 AS1 F6 F8 . . . . 167.2(14) no
F4 AS1 F7 F5 . . . . -119.1(13) no
F4 AS1 F7 F6 . . . . 104.7(10) no
F4 AS1 F7 F5 . . . . -60.9(13) no
F4 AS1 F7 F6 . . . . 75.3(10) no
F4 AS1 F8 F6 . . . . -162.7(19) no
F4 AS1 F8 F6 . . . . -17.3(19) no
F4 AS1 F9 F5 . . . . 131.3(14) no
F4 AS1 F9 F5 . . . . 48.7(14) no
F4 F8 AS1 F5 . . . . 81.5(10) no
F4 F8 AS1 F5 . . . . -98.5(10) no
F4 F8 AS1 F6 . . . . 162.7(19) no
F4 F8 AS1 F6 . . . . -17.3(19) no
F4 F8 AS1 F7 . . . . -59.2(14) no
F4 F8 AS1 F7 . . . . 120.8(14) no
F4 F8 AS1 F8 . . . . 120.8(14) no
F4 F8 AS1 F9 . . . . 31.5(14) no
F4 F8 AS1 F9 . . . . -148.5(14) no
F4 F8 F6 F7 . . . . 22.3(32) no
F4 F9 AS1 F5 . . . . -131.3(14) no
F4 F9 AS1 F5 . . . . 48.7(14) no
F4 F9 AS1 F6 . . . . -64.8(13) no
F4 F9 AS1 F6 . . . . 115.2(13) no
F4 F9 AS1 F7 . . . . 60.9(12) no
F4 F9 AS1 F7 . . . . -119.1(12) no
F4 F9 AS1 F8 . . . . -30.3(14) no
F4 F9 AS1 F8 . . . . 149.7(14) no
F4 F9 AS1 F9 . . . . 149.7(14) no
F4 F9 F5 F7 . . . . 24.5(27) no
F5 AS1 F4 F8 . . . . -101.8(13) no
F5 AS1 F4 F9 . . . . 35.5(13) no
F5 AS1 F4 F8 . . . . -78.2(13) no
F5 AS1 F4 F9 . . . . 144.5(13) no
F5 AS1 F5 F7 . . . . 144.5(13) no
F5 AS1 F5 F9 . . . . 144.5(13) no
F5 AS1 F6 F7 . . . . -26.6(11) no
F5 AS1 F6 F8 . . . . 102.1(14) no
F5 AS1 F6 F7 . . . . -153.4(11) no
F5 AS1 F6 F8 . . . . 77.9(14) no
F5 AS1 F7 F6 . . . . 43.9(15) no
F5 AS1 F7 F6 . . . . 136.1(15) no
F5 AS1 F8 F6 . . . . -81.2(12) no
F5 AS1 F8 F6 . . . . -98.8(12) no
F5 F7 AS1 F6 . . . . -136.1(15) no
F5 F7 AS1 F6 . . . . 43.9(15) no
F5 F7 AS1 F7 . . . . 43.9(15) no
F5 F7 AS1 F8 . . . . -104.3(15) no
F5 F7 AS1 F8 . . . . 75.7(15) no
F5 F7 AS1 F9 . . . . -14.6(14) no
F5 F7 AS1 F9 . . . . 165.4(14) no
F5 F7 F6 F8 . . . . -2.9(22) no
F5 F9 AS1 F6 . . . . 66.5(12) no
F5 F9 AS1 F6 . . . . -113.5(12) no
F5 F9 AS1 F7 . . . . -167.9(12) no
F5 F9 AS1 F7 . . . . 12.1(12) no
F5 F9 AS1 F8 . . . . 100.9(13) no
F5 F9 AS1 F8 . . . . -79.1(13) no
F5 F9 AS1 F9 . . . . -79.1(13) no
F5 F9 F4 F8 . . . . -6.4(20) no
F6 AS1 F4 F8 . . . . -11.6(13) no
F6 AS1 F4 F9 . . . . 125.7(13) no
F6 AS1 F4 F8 . . . . -168.4(13) no
F6 AS1 F4 F9 . . . . 54.3(13) no
F6 AS1 F5 F7 . . . . 36.4(14) no
F6 AS1 F5 F9 . . . . -124.6(12) no
F6 AS1 F5 F7 . . . . 143.6(14) no
F6 AS1 F5 F9 . . . . -55.4(12) no
F6 AS1 F6 F7 . . . . -55.4(12) no
F6 AS1 F6 F8 . . . . -55.4(12) no
F6 F7 AS1 F7 . . . . -55.4(12) no
F6 F7 AS1 F8 . . . . 31.8(12) no
F6 F7 AS1 F8 . . . . -148.2(12) no
F6 F7 AS1 F9 . . . . 121.6(11) no
F6 F7 AS1 F9 . . . . -58.4(11) no
F6 F7 F5 F9 . . . . -19.4(27) no
F6 F8 AS1 F7 . . . . 138.1(16) no
F6 F8 AS1 F7 . . . . -41.9(16) no
F6 F8 AS1 F8 . . . . -41.9(16) no
F6 F8 AS1 F9 . . . . -131.2(15) no
F6 F8 AS1 F9 . . . . 48.8(15) no
F6 F8 F4 F9 . . . . -17.6(33) no
F7 AS1 F4 F8 . . . . 112.6(17) no
F7 AS1 F4 F9 . . . . -110.1(18) no
F7 AS1 F4 F8 . . . . 67.4(17) no
F7 AS1 F4 F9 . . . . -69.9(18) no
F7 AS1 F5 F9 . . . . 19.0(18) no
F7 AS1 F5 F9 . . . . 161.0(18) no
F7 AS1 F6 F8 . . . . -51.3(18) no
F7 AS1 F6 F8 . . . . -128.7(18) no
F7 F5 AS1 F8 . . . . 101.8(17) no
F7 F5 AS1 F8 . . . . -78.2(17) no
F7 F5 AS1 F9 . . . . 19.0(18) no
F7 F5 AS1 F9 . . . . -161.0(18) no
F7 F6 AS1 F8 . . . . -51.3(18) no
F7 F6 AS1 F8 . . . . 128.7(18) no
F7 F6 AS1 F9 . . . . -108.3(17) no
F7 F6 AS1 F9 . . . . 71.7(17) no
F8 AS1 F4 F9 . . . . 137.3(18) no
F8 AS1 F4 F9 . . . . 42.7(18) no
F8 AS1 F5 F9 . . . . -82.8(17) no
F8 AS1 F5 F9 . . . . -97.2(17) no
F8 F4 AS1 F9 . . . . -137.3(18) no
F8 F4 AS1 F9 . . . . 42.7(18) no
F8 F6 AS1 F9 . . . . 57.0(19) no
F8 F6 AS1 F9 . . . . -123.0(19) no
